data_7106083
loop_
_publ_author_name
'Sukhendu Mandal'
'Ran Liu'
'Arthur C. Reber'
'Meichun Qian'
'Hector M. Saavedra'
'Xianglin Ke'
'Peter Schiffer'
'Saikat Sen'
'Paul S. Weiss'
'Shiv N. Khanna'
'Ayusman Sen'

_publ_section_title
;
 The Zintl ion [As7]2?: an example of an electron-deficient Asx radical
 anion
;
_journal_name_full Chem.Commun.
_journal_page_first 3126
_journal_paper_doi 10.1039/c0cc03219k
_journal_volume 47
_journal_year 2011
_chemical_formula_moiety '2(C18 H36 K N2 O6), C4 H8 O, As7'
_chemical_formula_sum 'C40 H80 As7 K2 N4 O13'
_chemical_formula_weight 1427.72
_chemical_name_common Arsenidecluster
_chemical_name_systematic
;
?
;
_space_group_IT_number 2
_symmetry_cell_setting triclinic
_symmetry_space_group_name_Hall '-P 1'
_symmetry_space_group_name_H-M 'P -1'
_atom_sites_solution_hydrogens geom
_atom_sites_solution_primary direct
_atom_sites_solution_secondary difmap
_audit_creation_method SHELXL-97
_cell_angle_alpha 102.376(5)
_cell_angle_beta 96.120(6)
_cell_angle_gamma 100.964(5)
_cell_formula_units_Z 2
_cell_length_a 10.862(3)
_cell_length_b 12.933(4)
_cell_length_c 21.592(6)
_cell_measurement_temperature 120(2)
_cell_volume 2874.1(14)
_computing_cell_refinement 'Bruker SMART'
_computing_data_collection 'Bruker SMART'
_computing_data_reduction 'Bruker SAINT'
_computing_molecular_graphics 'Bruker SHELXTL'
_computing_publication_material 'Bruker SHELXTL'
_computing_structure_refinement 'SHELXL-97 (Sheldrick, 1997)'
_computing_structure_solution 'SHELXS-97 (Sheldrick, 1990)'
_diffrn_ambient_temperature 120(2)
_diffrn_measured_fraction_theta_full 0.992
_diffrn_measured_fraction_theta_max 0.992
_diffrn_measurement_device_type 'CCD area detector'
_diffrn_measurement_method 'phi and omega scans'
_diffrn_radiation_monochromator graphite
_diffrn_radiation_source 'fine-focus sealed tube'
_diffrn_radiation_type MoK\a
_diffrn_radiation_wavelength 0.71073
_diffrn_reflns_av_R_equivalents 0.0560
_diffrn_reflns_av_sigmaI/netI 0.0909
_diffrn_reflns_limit_h_max 13
_diffrn_reflns_limit_h_min -13
_diffrn_reflns_limit_k_max 15
_diffrn_reflns_limit_k_min -15
_diffrn_reflns_limit_l_max 26
_diffrn_reflns_limit_l_min -26
_diffrn_reflns_number 23518
_diffrn_reflns_theta_full 26.00
_diffrn_reflns_theta_max 26.00
_diffrn_reflns_theta_min 0.98
_exptl_absorpt_coefficient_mu 4.221
_exptl_absorpt_correction_T_max 0.8167
_exptl_absorpt_correction_T_min 0.5171
_exptl_absorpt_correction_type multi-scan
_exptl_absorpt_process_details SADABS
_exptl_crystal_colour red
_exptl_crystal_density_diffrn 1.650
_exptl_crystal_density_method 'not measured'
_exptl_crystal_description plate-like
_exptl_crystal_F_000 1442
_exptl_crystal_size_max 0.18
_exptl_crystal_size_mid 0.12
_exptl_crystal_size_min 0.05
_refine_diff_density_max 2.230
_refine_diff_density_min -1.567
_refine_diff_density_rms 0.121
_refine_ls_extinction_method none
_refine_ls_goodness_of_fit_ref 0.984
_refine_ls_hydrogen_treatment none
_refine_ls_matrix_type full
_refine_ls_number_parameters 635
_refine_ls_number_reflns 11211
_refine_ls_number_restraints 0
_refine_ls_restrained_S_all 0.984
_refine_ls_R_factor_all 0.0817
_refine_ls_R_factor_gt 0.0534
_refine_ls_shift/su_max 0.001
_refine_ls_shift/su_mean 0.000
_refine_ls_structure_factor_coef Fsqd
_refine_ls_weighting_details 'calc w=1/[\s^2^(Fo^2^)+(0.0536P)^2^+0.0000P] where P=(Fo^2^+2Fc^2^)/3'
_refine_ls_weighting_scheme calc
_refine_ls_wR_factor_gt 0.1163
_refine_ls_wR_factor_ref 0.1280
_reflns_number_gt 7758
_reflns_number_total 11211
_reflns_threshold_expression >2sigma(I)
_cod_data_source_file C0CC03219K.TXT
_cod_data_source_block arsenidecluster
_cod_depositor_comments
;
The following automatic conversions were performed:

'_symmetry_cell_setting' value 'Triclinic' changed to 'triclinic'
according to the built-in table from CIF Core dictionary named
'cif_core.dic' version 2.4.1 from 2010-06-29.

Automatic conversion script
Id: cif_fix_values 1646 2011-03-28 12:23:43Z adriana 
;
_cod_original_cell_volume 2873.9(13)
_cod_database_code 7106083

loop_
_symmetry_equiv_pos_as_xyz
'x, y, z'
'-x, -y, -z'

loop_
_atom_site_label
_atom_site_type_symbol
_atom_site_fract_x
_atom_site_fract_y
_atom_site_fract_z
_atom_site_U_iso_or_equiv
_atom_site_adp_type
_atom_site_occupancy
_atom_site_symmetry_multiplicity
_atom_site_calc_flag
_atom_site_refinement_flags
_atom_site_disorder_assembly
_atom_site_disorder_group
As6A As 0.1608(3) 0.18287(19) 0.25215(19) 0.0474(8) Uani 0.796(11) 1 d P A 1
As6B As 0.1236(8) 0.1629(6) 0.2208(10) 0.074(2) Uani 0.204(11) 1 d P A 2
As3A As 0.08743(11) 0.3250(3) 0.13208(5) 0.0292(5) Uani 0.830(10) 1 d P A 3
As3B As 0.1005(6) 0.2710(16) 0.1384(3) 0.041(4) Uani 0.170(10) 1 d P A 4
As4A As -0.07073(8) 0.33876(9) 0.19754(5) 0.0249(4) Uani 0.825(4) 1 d P A 5
As4B As -0.0390(5) 0.3821(4) 0.1740(3) 0.0396(18) Uani 0.175(4) 1 d P A 6
As7A As -0.03140(17) 0.2358(2) 0.27900(14) 0.0216(7) Uani 0.74(2) 1 d P A 7
As7B As -0.008(2) 0.2264(9) 0.2912(9) 0.071(3) Uani 0.26(2) 1 d P A 8
As1 As 0.25413(6) 0.47153(5) 0.30228(3) 0.02828(16) Uani 1 1 d . A .
As2 As 0.26594(6) 0.33436(5) 0.21190(3) 0.03677(18) Uani 1 1 d . . .
As5 As 0.03537(6) 0.43327(5) 0.30420(3) 0.03284(17) Uani 1 1 d . . .
C1 C 0.1654(5) 0.6612(5) 0.1095(3) 0.0298(14) Uani 1 1 d . . .
H1A H 0.0883 0.6049 0.0977 0.036 Uiso 1 1 calc R . .
H1B H 0.1454 0.7254 0.1352 0.036 Uiso 1 1 calc R . .
C2 C 0.2623(5) 0.6245(4) 0.1493(2) 0.0243(13) Uani 1 1 d . . .
H2A H 0.2249 0.5972 0.1831 0.029 Uiso 1 1 calc R . .
H2B H 0.2919 0.5666 0.1228 0.029 Uiso 1 1 calc R . .
C3 C 0.4528(5) 0.6877(4) 0.2225(2) 0.0270(13) Uani 1 1 d . . .
H3A H 0.4862 0.6270 0.2018 0.032 Uiso 1 1 calc R . .
H3B H 0.4094 0.6673 0.2565 0.032 Uiso 1 1 calc R . .
C4 C 0.5582(5) 0.7845(5) 0.2496(2) 0.0260(13) Uani 1 1 d . . .
H4A H 0.5241 0.8471 0.2662 0.031 Uiso 1 1 calc R . .
H4B H 0.6124 0.7716 0.2846 0.031 Uiso 1 1 calc R . .
C5 C 0.7418(5) 0.8879(5) 0.2243(3) 0.0331(15) Uani 1 1 d . . .
H5A H 0.7925 0.8698 0.2585 0.040 Uiso 1 1 calc R . .
H5B H 0.7190 0.9562 0.2415 0.040 Uiso 1 1 calc R . .
C6 C 0.8168(5) 0.8985(5) 0.1704(3) 0.0337(15) Uani 1 1 d . . .
H6A H 0.8961 0.9509 0.1875 0.040 Uiso 1 1 calc R . .
H6B H 0.8370 0.8292 0.1531 0.040 Uiso 1 1 calc R . .
C7 C 0.7581(6) 1.0512(5) 0.1389(3) 0.0368(16) Uani 1 1 d . . .
H7A H 0.8400 1.0894 0.1326 0.044 Uiso 1 1 calc R . .
H7B H 0.7533 1.0696 0.1844 0.044 Uiso 1 1 calc R . .
C8 C 0.6544(6) 1.0894(5) 0.1031(3) 0.0380(16) Uani 1 1 d . . .
H8A H 0.6663 1.1675 0.1177 0.046 Uiso 1 1 calc R . .
H8B H 0.6589 1.0721 0.0575 0.046 Uiso 1 1 calc R . .
C9 C 0.4377(7) 1.0911(5) 0.0948(3) 0.0454(18) Uani 1 1 d . . .
H9A H 0.4366 1.0931 0.0501 0.054 Uiso 1 1 calc R . .
H9B H 0.4548 1.1651 0.1205 0.054 Uiso 1 1 calc R . .
C10 C 0.3118(6) 1.0302(5) 0.1039(3) 0.0445(17) Uani 1 1 d . . .
H10A H 0.3139 1.0263 0.1483 0.053 Uiso 1 1 calc R . .
H10B H 0.2462 1.0678 0.0935 0.053 Uiso 1 1 calc R . .
C11 C 0.1576(6) 0.8697(6) 0.0628(3) 0.0463(19) Uani 1 1 d . . .
H11A H 0.0994 0.9074 0.0444 0.056 Uiso 1 1 calc R . .
H11B H 0.1428 0.8706 0.1064 0.056 Uiso 1 1 calc R . .
C12 C 0.1330(5) 0.7550(5) 0.0244(3) 0.0418(17) Uani 1 1 d . . .
H12A H 0.0437 0.7225 0.0211 0.050 Uiso 1 1 calc R . .
H12B H 0.1506 0.7555 -0.0186 0.050 Uiso 1 1 calc R . .
C13 C 0.1945(6) 0.5839(5) 0.0016(3) 0.0406(17) Uani 1 1 d . . .
H13A H 0.1070 0.5607 -0.0195 0.049 Uiso 1 1 calc R . .
H13B H 0.2130 0.5284 0.0228 0.049 Uiso 1 1 calc R . .
C14 C 0.2795(6) 0.5927(5) -0.0486(3) 0.0445(18) Uani 1 1 d . . .
H14A H 0.2623 0.5246 -0.0808 0.053 Uiso 1 1 calc R . .
H14B H 0.2640 0.6492 -0.0696 0.053 Uiso 1 1 calc R . .
C15 C 0.4927(7) 0.6087(5) -0.0638(3) 0.049(2) Uani 1 1 d . . .
H15A H 0.4796 0.6545 -0.0930 0.059 Uiso 1 1 calc R . .
H15B H 0.4770 0.5343 -0.0888 0.059 Uiso 1 1 calc R . .
C16 C 0.6243(7) 0.6423(5) -0.0300(3) 0.050(2) Uani 1 1 d . . .
H16A H 0.6361 0.5988 0.0007 0.060 Uiso 1 1 calc R . .
H16B H 0.6825 0.6305 -0.0605 0.060 Uiso 1 1 calc R . .
C17 C 0.7824(6) 0.7949(6) 0.0261(3) 0.0427(17) Uani 1 1 d . . .
H17A H 0.8305 0.7865 -0.0093 0.051 Uiso 1 1 calc R . .
H17B H 0.8104 0.7537 0.0555 0.051 Uiso 1 1 calc R . .
C18 C 0.8071(5) 0.9119(5) 0.0601(3) 0.0365(15) Uani 1 1 d . . .
H18A H 0.8980 0.9395 0.0714 0.044 Uiso 1 1 calc R . .
H18B H 0.7757 0.9516 0.0307 0.044 Uiso 1 1 calc R . .
C19 C 1.1111(5) 0.9297(4) 0.3275(3) 0.0267(13) Uani 1 1 d . . .
H19A H 1.0519 0.9124 0.2878 0.032 Uiso 1 1 calc R . .
H19B H 1.1929 0.9648 0.3193 0.032 Uiso 1 1 calc R . .
C20 C 1.0659(5) 1.0089(4) 0.3781(3) 0.0285(14) Uani 1 1 d . . .
H20A H 1.1226 1.0255 0.4185 0.034 Uiso 1 1 calc R . .
H20B H 1.0656 1.0760 0.3649 0.034 Uiso 1 1 calc R . .
C21 C 0.8835(6) 1.0375(4) 0.4230(3) 0.0329(15) Uani 1 1 d . . .
H21A H 0.8857 1.0993 0.4040 0.039 Uiso 1 1 calc R . .
H21B H 0.9310 1.0633 0.4661 0.039 Uiso 1 1 calc R . .
C22 C 0.7507(6) 0.9884(4) 0.4261(3) 0.0304(14) Uani 1 1 d . . .
H22A H 0.7113 1.0430 0.4493 0.036 Uiso 1 1 calc R . .
H22B H 0.7035 0.9610 0.3830 0.036 Uiso 1 1 calc R . .
C23 C 0.6214(5) 0.8564(5) 0.4654(3) 0.0324(14) Uani 1 1 d . . .
H23A H 0.5685 0.8288 0.4237 0.039 Uiso 1 1 calc R . .
H23B H 0.5858 0.9118 0.4905 0.039 Uiso 1 1 calc R . .
C24 C 0.6229(5) 0.7661(5) 0.4986(3) 0.0298(14) Uani 1 1 d . . .
H24A H 0.6795 0.7938 0.5391 0.036 Uiso 1 1 calc R . .
H24B H 0.5383 0.7413 0.5079 0.036 Uiso 1 1 calc R . .
C25 C 0.5604(5) 0.6088(5) 0.4089(3) 0.0327(14) Uani 1 1 d . . .
H25A H 0.5190 0.6581 0.3907 0.039 Uiso 1 1 calc R . .
H25B H 0.4978 0.5649 0.4270 0.039 Uiso 1 1 calc R . .
C26 C 0.6059(5) 0.5352(5) 0.3558(3) 0.0318(14) Uani 1 1 d . . .
H26A H 0.6576 0.4923 0.3740 0.038 Uiso 1 1 calc R . .
H26B H 0.5338 0.4860 0.3271 0.038 Uiso 1 1 calc R . .
C27 C 0.7165(5) 0.5333(4) 0.2694(3) 0.0289(14) Uani 1 1 d . . .
H27A H 0.6421 0.4886 0.2404 0.035 Uiso 1 1 calc R . .
H27B H 0.7643 0.4856 0.2854 0.035 Uiso 1 1 calc R . .
C28 C 0.7966(5) 0.6007(5) 0.2343(3) 0.0291(14) Uani 1 1 d . . .
H28A H 0.8201 0.5542 0.1979 0.035 Uiso 1 1 calc R . .
H28B H 0.7493 0.6485 0.2183 0.035 Uiso 1 1 calc R . .
C29 C 1.0053(5) 0.7021(5) 0.2433(3) 0.0293(13) Uani 1 1 d . . .
H29A H 0.9828 0.7590 0.2246 0.035 Uiso 1 1 calc R . .
H29B H 1.0154 0.6438 0.2089 0.035 Uiso 1 1 calc R . .
C30 C 1.1277(5) 0.7458(5) 0.2889(3) 0.0277(13) Uani 1 1 d . . .
H30A H 1.1543 0.6860 0.3029 0.033 Uiso 1 1 calc R . .
H30B H 1.1920 0.7758 0.2658 0.033 Uiso 1 1 calc R . .
C31 C 1.2375(5) 0.8474(5) 0.3924(3) 0.0287(14) Uani 1 1 d . . .
H31A H 1.2420 0.9135 0.4248 0.034 Uiso 1 1 calc R . .
H31B H 1.3111 0.8591 0.3709 0.034 Uiso 1 1 calc R . .
C32 C 1.2453(5) 0.7576(5) 0.4255(3) 0.0264(13) Uani 1 1 d . . .
H32A H 1.2418 0.6908 0.3939 0.032 Uiso 1 1 calc R . .
H32B H 1.3253 0.7750 0.4542 0.032 Uiso 1 1 calc R . .
C33 C 1.1385(5) 0.6500(4) 0.4864(2) 0.0220(12) Uani 1 1 d . . .
H33A H 1.2217 0.6523 0.5088 0.026 Uiso 1 1 calc R . .
H33B H 1.1149 0.5849 0.4518 0.026 Uiso 1 1 calc R . .
C34 C 1.0442(5) 0.6472(4) 0.5316(2) 0.0228(12) Uani 1 1 d . . .
H34A H 1.0464 0.5871 0.5517 0.027 Uiso 1 1 calc R . .
H34B H 1.0655 0.7139 0.5651 0.027 Uiso 1 1 calc R . .
C35 C 0.8299(5) 0.6462(5) 0.5411(3) 0.0283(13) Uani 1 1 d . . .
H35A H 0.8409 0.7218 0.5631 0.034 Uiso 1 1 calc R . .
H35B H 0.8424 0.6051 0.5730 0.034 Uiso 1 1 calc R . .
C36 C 0.6978(5) 0.6044(5) 0.5031(3) 0.0338(15) Uani 1 1 d . . .
H36A H 0.6917 0.5317 0.4773 0.041 Uiso 1 1 calc R . .
H36B H 0.6369 0.5996 0.5327 0.041 Uiso 1 1 calc R . .
C37 C 0.4944(10) 0.1004(8) 0.2813(4) 0.094(3) Uani 1 1 d . . .
H37A H 0.5363 0.0447 0.2616 0.112 Uiso 1 1 calc R . .
H37B H 0.4105 0.0893 0.2571 0.112 Uiso 1 1 calc R . .
C38 C 0.4879(11) 0.1017(11) 0.3537(5) 0.147(6) Uani 1 1 d . . .
H38A H 0.4132 0.1255 0.3669 0.177 Uiso 1 1 calc R . .
H38B H 0.4868 0.0304 0.3615 0.177 Uiso 1 1 calc R . .
C39 C 0.5988(8) 0.1758(7) 0.3859(4) 0.068(2) Uani 1 1 d . . .
H39A H 0.5885 0.2054 0.4298 0.081 Uiso 1 1 calc R . .
H39B H 0.6692 0.1396 0.3868 0.081 Uiso 1 1 calc R . .
C40 C 0.6216(16) 0.2514(9) 0.3574(5) 0.196(9) Uani 1 1 d . . .
H40A H 0.7125 0.2802 0.3642 0.235 Uiso 1 1 calc R . .
H40B H 0.5822 0.3094 0.3762 0.235 Uiso 1 1 calc R . .
K1 K 0.47842(10) 0.80994(9) 0.08628(5) 0.0194(3) Uani 1 1 d . . .
K2 K 0.89500(11) 0.74580(9) 0.40170(5) 0.0207(3) Uani 1 1 d . . .
N1 N 0.2081(4) 0.6862(4) 0.0507(2) 0.0269(11) Uani 1 1 d . . .
N2 N 0.7491(4) 0.9331(4) 0.1177(2) 0.0286(11) Uani 1 1 d . . .
N3 N 1.1229(4) 0.8287(3) 0.3453(2) 0.0202(10) Uani 1 1 d . . .
N4 N 0.6638(4) 0.6728(4) 0.4608(2) 0.0255(11) Uani 1 1 d . . .
O1 O 0.3658(3) 0.7144(3) 0.17662(16) 0.0237(8) Uani 1 1 d . . .
O2 O 0.6298(3) 0.8043(3) 0.20006(16) 0.0256(9) Uani 1 1 d . . .
O3 O 0.5344(4) 1.0383(3) 0.11394(17) 0.0319(10) Uani 1 1 d . . .
O4 O 0.2838(4) 0.9237(3) 0.06350(18) 0.0297(9) Uani 1 1 d . . .
O5 O 0.4067(4) 0.6177(3) -0.01817(17) 0.0333(10) Uani 1 1 d . . .
O6 O 0.6512(4) 0.7538(3) 0.00257(18) 0.0301(9) Uani 1 1 d . . .
O7 O 0.9408(4) 0.9603(3) 0.38570(17) 0.0265(9) Uani 1 1 d . . .
O8 O 0.7472(3) 0.9022(3) 0.45758(17) 0.0280(9) Uani 1 1 d . . .
O9 O 0.6787(3) 0.6003(3) 0.32129(17) 0.0250(9) Uani 1 1 d . . .
O10 O 0.9069(3) 0.6625(3) 0.27650(16) 0.0249(9) Uani 1 1 d . . .
O11 O 1.1427(3) 0.7432(3) 0.46093(16) 0.0217(8) Uani 1 1 d . . .
O12 O 0.9203(3) 0.6349(3) 0.49787(16) 0.0251(9) Uani 1 1 d . . .
O13 O 0.5748(9) 0.2165(8) 0.2864(5) 0.161(4) Uani 1 1 d . . .

loop_
_atom_site_aniso_label
_atom_site_aniso_U_11
_atom_site_aniso_U_22
_atom_site_aniso_U_33
_atom_site_aniso_U_23
_atom_site_aniso_U_13
_atom_site_aniso_U_12
As6A 0.0463(13) 0.0406(8) 0.0774(16) 0.0376(9) 0.0291(10) 0.0258(8)
As6B 0.054(3) 0.040(3) 0.121(7) 0.015(4) -0.028(5) 0.025(2)
As3A 0.0386(5) 0.0318(11) 0.0139(4) 0.0040(4) 0.0027(3) 0.0024(5)
As3B 0.040(3) 0.051(8) 0.022(2) -0.004(3) 0.0069(19) -0.002(3)
As4A 0.0235(4) 0.0273(6) 0.0198(5) 0.0023(4) -0.0059(3) 0.0045(4)
As4B 0.048(3) 0.030(3) 0.037(3) 0.016(2) -0.016(2) 0.002(2)
As7A 0.0188(16) 0.0257(8) 0.0173(8) 0.0073(6) -0.0009(5) -0.0029(4)
As7B 0.140(7) 0.038(3) 0.035(4) 0.015(3) 0.022(5) 0.005(4)
As1 0.0248(3) 0.0326(3) 0.0231(3) 0.0067(3) -0.0035(2) -0.0004(3)
As2 0.0389(4) 0.0407(4) 0.0332(4) 0.0094(3) 0.0122(3) 0.0104(3)
As5 0.0291(4) 0.0385(4) 0.0371(4) 0.0155(3) 0.0086(3) 0.0131(3)
C1 0.020(3) 0.038(3) 0.030(3) 0.010(3) 0.005(3) 0.000(3)
C2 0.020(3) 0.031(3) 0.020(3) 0.007(3) 0.003(2) 0.001(2)
C3 0.028(3) 0.034(3) 0.021(3) 0.011(3) 0.005(2) 0.008(3)
C4 0.028(3) 0.040(3) 0.015(3) 0.014(3) 0.002(2) 0.012(3)
C5 0.026(3) 0.039(4) 0.030(3) 0.009(3) -0.011(3) 0.002(3)
C6 0.019(3) 0.041(4) 0.040(4) 0.021(3) -0.001(3) -0.005(3)
C7 0.032(4) 0.038(4) 0.034(4) 0.015(3) -0.010(3) -0.007(3)
C8 0.049(4) 0.022(3) 0.036(4) 0.010(3) -0.006(3) -0.005(3)
C9 0.069(5) 0.028(3) 0.037(4) 0.001(3) -0.012(3) 0.026(3)
C10 0.054(5) 0.050(4) 0.041(4) 0.009(3) 0.011(3) 0.039(4)
C11 0.024(4) 0.075(5) 0.062(5) 0.044(4) 0.015(3) 0.029(4)
C12 0.012(3) 0.067(5) 0.050(4) 0.033(4) -0.004(3) 0.002(3)
C13 0.026(4) 0.052(4) 0.033(4) 0.012(3) -0.012(3) -0.010(3)
C14 0.059(5) 0.043(4) 0.017(3) -0.004(3) -0.001(3) -0.007(3)
C15 0.080(6) 0.025(3) 0.033(4) -0.011(3) 0.033(4) -0.007(3)
C16 0.071(6) 0.036(4) 0.062(5) 0.019(4) 0.050(4) 0.027(4)
C17 0.025(4) 0.079(5) 0.042(4) 0.026(4) 0.021(3) 0.032(4)
C18 0.020(3) 0.054(4) 0.037(4) 0.018(3) 0.004(3) 0.003(3)
C19 0.030(3) 0.029(3) 0.023(3) 0.011(3) 0.009(3) 0.005(3)
C20 0.038(4) 0.019(3) 0.028(3) 0.009(3) 0.004(3) 0.003(3)
C21 0.053(4) 0.018(3) 0.030(3) 0.002(3) 0.007(3) 0.017(3)
C22 0.040(4) 0.027(3) 0.028(3) 0.007(3) 0.001(3) 0.017(3)
C23 0.021(3) 0.039(4) 0.033(3) 0.002(3) -0.003(3) 0.010(3)
C24 0.017(3) 0.041(4) 0.029(3) 0.004(3) 0.006(3) 0.006(3)
C25 0.023(3) 0.036(3) 0.034(3) 0.009(3) 0.001(3) -0.002(3)
C26 0.028(3) 0.028(3) 0.031(3) 0.000(3) 0.001(3) -0.003(3)
C27 0.021(3) 0.026(3) 0.031(3) -0.005(3) -0.008(3) 0.004(2)
C28 0.023(3) 0.034(3) 0.020(3) -0.010(3) -0.005(2) 0.003(3)
C29 0.032(3) 0.036(3) 0.019(3) 0.002(3) 0.006(3) 0.010(3)
C30 0.023(3) 0.033(3) 0.029(3) 0.010(3) 0.004(3) 0.006(3)
C31 0.020(3) 0.037(3) 0.028(3) 0.012(3) 0.004(2) -0.003(3)
C32 0.014(3) 0.038(3) 0.026(3) 0.007(3) -0.001(2) 0.006(2)
C33 0.024(3) 0.019(3) 0.023(3) 0.002(2) 0.000(2) 0.008(2)
C34 0.027(3) 0.022(3) 0.018(3) 0.006(2) -0.003(2) 0.005(2)
C35 0.032(3) 0.033(3) 0.023(3) 0.013(3) 0.004(3) 0.007(3)
C36 0.031(4) 0.036(3) 0.036(4) 0.019(3) 0.009(3) -0.001(3)
C37 0.093(8) 0.105(8) 0.072(7) 0.014(6) -0.010(6) 0.018(7)
C38 0.107(10) 0.186(13) 0.116(10) 0.082(9) -0.058(8) -0.060(9)
C39 0.070(6) 0.079(6) 0.045(5) 0.015(5) -0.009(4) 0.000(5)
C40 0.36(2) 0.079(8) 0.091(9) 0.031(7) -0.117(12) -0.031(11)
K1 0.0157(6) 0.0256(6) 0.0173(6) 0.0054(5) 0.0014(5) 0.0059(5)
K2 0.0194(6) 0.0226(6) 0.0195(6) 0.0058(5) 0.0002(5) 0.0036(5)
N1 0.017(2) 0.038(3) 0.024(3) 0.012(2) -0.003(2) 0.000(2)
N2 0.021(3) 0.035(3) 0.031(3) 0.017(2) -0.002(2) 0.002(2)
N3 0.019(2) 0.022(2) 0.020(2) 0.007(2) 0.0037(19) 0.0038(19)
N4 0.018(3) 0.029(3) 0.028(3) 0.007(2) 0.002(2) 0.002(2)
O1 0.022(2) 0.027(2) 0.023(2) 0.0102(17) 0.0007(16) 0.0051(16)
O2 0.020(2) 0.033(2) 0.021(2) 0.0099(17) -0.0041(16) -0.0002(17)
O3 0.039(3) 0.025(2) 0.029(2) 0.0074(18) -0.0090(19) 0.0080(19)
O4 0.026(2) 0.037(2) 0.032(2) 0.0103(19) 0.0069(18) 0.0163(18)
O5 0.044(3) 0.032(2) 0.020(2) -0.0004(18) 0.0125(19) 0.002(2)
O6 0.034(2) 0.028(2) 0.033(2) 0.0065(18) 0.0136(19) 0.0135(18)
O7 0.033(2) 0.022(2) 0.026(2) 0.0048(17) 0.0071(18) 0.0081(17)
O8 0.024(2) 0.030(2) 0.032(2) 0.0075(18) 0.0023(17) 0.0095(17)
O9 0.024(2) 0.025(2) 0.023(2) 0.0000(17) 0.0014(16) 0.0048(17)
O10 0.022(2) 0.031(2) 0.0185(19) 0.0029(17) 0.0021(16) 0.0034(17)
O11 0.022(2) 0.0204(19) 0.024(2) 0.0063(16) 0.0032(16) 0.0074(16)
O12 0.023(2) 0.030(2) 0.021(2) 0.0085(17) 0.0009(16) 0.0033(17)
O13 0.134(8) 0.183(10) 0.154(9) 0.056(7) -0.001(6) -0.003(7)

loop_
_atom_type_symbol
_atom_type_description
_atom_type_scat_dispersion_real
_atom_type_scat_dispersion_imag
_atom_type_scat_source
C C 0.0033 0.0016 'International Tables Vol C Tables 4.2.6.8 and 6.1.1.4'
H H 0.0000 0.0000 'International Tables Vol C Tables 4.2.6.8 and 6.1.1.4'
N N 0.0061 0.0033 'International Tables Vol C Tables 4.2.6.8 and 6.1.1.4'
O O 0.0106 0.0060 'International Tables Vol C Tables 4.2.6.8 and 6.1.1.4'
K K 0.2009 0.2494 'International Tables Vol C Tables 4.2.6.8 and 6.1.1.4'
As As 0.0499 2.0058 'International Tables Vol C Tables 4.2.6.8 and 6.1.1.4'

loop_
_geom_angle_atom_site_label_1
_geom_angle_atom_site_label_2
_geom_angle_atom_site_label_3
_geom_angle
_geom_angle_site_symmetry_1
_geom_angle_site_symmetry_3
_geom_angle_publ_flag
As5 As1 As2 100.21(3) . . ?
As3B As2 As1 118.3(4) . . ?
As3B As2 As3A 18.4(5) . . ?
As1 As2 As3A 106.10(7) . . ?
As3B As2 As6A 80.3(5) . . ?
As1 As2 As6A 95.51(8) . . ?
As3A As2 As6A 95.11(13) . . ?
As3B As2 As6B 64.4(7) . . ?
As1 As2 As6B 106.7(4) . . ?
As3A As2 As6B 80.3(4) . . ?
As6A As2 As6B 16.6(4) . . ?
As1 As5 As4A 108.34(4) . . ?
As1 As5 As7A 105.98(5) . . ?
As4A As5 As7A 61.23(8) . . ?
As1 As5 As7B 100.6(5) . . ?
As4A As5 As7B 69.1(6) . . ?
As7A As5 As7B 8.6(6) . . ?
As1 As5 As4B 96.76(14) . . ?
As4A As5 As4B 18.31(12) . . ?
As7A As5 As4B 77.55(15) . . ?
As7B As5 As4B 84.7(5) . . ?
N1 C1 C2 113.1(5) . . ?
N1 C1 H1A 109.0 . . ?
C2 C1 H1A 109.0 . . ?
N1 C1 H1B 109.0 . . ?
C2 C1 H1B 109.0 . . ?
H1A C1 H1B 107.8 . . ?
O1 C2 C1 108.7(4) . . ?
O1 C2 H2A 109.9 . . ?
C1 C2 H2A 109.9 . . ?
O1 C2 H2B 109.9 . . ?
C1 C2 H2B 109.9 . . ?
H2A C2 H2B 108.3 . . ?
O1 C3 C4 108.5(4) . . ?
O1 C3 H3A 110.0 . . ?
C4 C3 H3A 110.0 . . ?
O1 C3 H3B 110.0 . . ?
C4 C3 H3B 110.0 . . ?
H3A C3 H3B 108.4 . . ?
O2 C4 C3 108.7(4) . . ?
O2 C4 H4A 109.9 . . ?
C3 C4 H4A 109.9 . . ?
O2 C4 H4B 109.9 . . ?
C3 C4 H4B 109.9 . . ?
H4A C4 H4B 108.3 . . ?
O2 C5 C6 108.7(5) . . ?
O2 C5 H5A 109.9 . . ?
C6 C5 H5A 109.9 . . ?
O2 C5 H5B 109.9 . . ?
C6 C5 H5B 109.9 . . ?
H5A C5 H5B 108.3 . . ?
N2 C6 C5 113.5(5) . . ?
N2 C6 H6A 108.9 . . ?
C5 C6 H6A 108.9 . . ?
N2 C6 H6B 108.9 . . ?
C5 C6 H6B 108.9 . . ?
H6A C6 H6B 107.7 . . ?
N2 C7 C8 113.0(5) . . ?
N2 C7 H7A 109.0 . . ?
C8 C7 H7A 109.0 . . ?
N2 C7 H7B 109.0 . . ?
C8 C7 H7B 109.0 . . ?
H7A C7 H7B 107.8 . . ?
O3 C8 C7 109.9(4) . . ?
O3 C8 H8A 109.7 . . ?
C7 C8 H8A 109.7 . . ?
O3 C8 H8B 109.7 . . ?
C7 C8 H8B 109.7 . . ?
H8A C8 H8B 108.2 . . ?
O3 C9 C10 109.1(5) . . ?
O3 C9 H9A 109.9 . . ?
C10 C9 H9A 109.9 . . ?
O3 C9 H9B 109.9 . . ?
C10 C9 H9B 109.9 . . ?
H9A C9 H9B 108.3 . . ?
O4 C10 C9 109.7(5) . . ?
O4 C10 H10A 109.7 . . ?
C9 C10 H10A 109.7 . . ?
O4 C10 H10B 109.7 . . ?
C9 C10 H10B 109.7 . . ?
H10A C10 H10B 108.2 . . ?
O4 C11 C12 110.5(5) . . ?
O4 C11 H11A 109.5 . . ?
C12 C11 H11A 109.5 . . ?
O4 C11 H11B 109.5 . . ?
C12 C11 H11B 109.5 . . ?
H11A C11 H11B 108.1 . . ?
N1 C12 C11 114.9(5) . . ?
N1 C12 H12A 108.5 . . ?
C11 C12 H12A 108.5 . . ?
N1 C12 H12B 108.5 . . ?
C11 C12 H12B 108.5 . . ?
H12A C12 H12B 107.5 . . ?
N1 C13 C14 114.0(5) . . ?
N1 C13 H13A 108.8 . . ?
C14 C13 H13A 108.8 . . ?
N1 C13 H13B 108.8 . . ?
C14 C13 H13B 108.8 . . ?
H13A C13 H13B 107.7 . . ?
O5 C14 C13 108.4(5) . . ?
O5 C14 H14A 110.0 . . ?
C13 C14 H14A 110.0 . . ?
O5 C14 H14B 110.0 . . ?
C13 C14 H14B 110.0 . . ?
H14A C14 H14B 108.4 . . ?
O5 C15 C16 109.6(5) . . ?
O5 C15 H15A 109.8 . . ?
C16 C15 H15A 109.8 . . ?
O5 C15 H15B 109.8 . . ?
C16 C15 H15B 109.8 . . ?
H15A C15 H15B 108.2 . . ?
O6 C16 C15 110.1(5) . . ?
O6 C16 H16A 109.6 . . ?
C15 C16 H16A 109.6 . . ?
O6 C16 H16B 109.6 . . ?
C15 C16 H16B 109.6 . . ?
H16A C16 H16B 108.2 . . ?
O6 C17 C18 110.6(5) . . ?
O6 C17 H17A 109.5 . . ?
C18 C17 H17A 109.5 . . ?
O6 C17 H17B 109.5 . . ?
C18 C17 H17B 109.5 . . ?
H17A C17 H17B 108.1 . . ?
N2 C18 C17 114.3(5) . . ?
N2 C18 H18A 108.7 . . ?
C17 C18 H18A 108.7 . . ?
N2 C18 H18B 108.7 . . ?
C17 C18 H18B 108.7 . . ?
H18A C18 H18B 107.6 . . ?
N3 C19 C20 113.8(4) . . ?
N3 C19 H19A 108.8 . . ?
C20 C19 H19A 108.8 . . ?
N3 C19 H19B 108.8 . . ?
C20 C19 H19B 108.8 . . ?
H19A C19 H19B 107.7 . . ?
O7 C20 C19 108.5(4) . . ?
O7 C20 H20A 110.0 . . ?
C19 C20 H20A 110.0 . . ?
O7 C20 H20B 110.0 . . ?
C19 C20 H20B 110.0 . . ?
H20A C20 H20B 108.4 . . ?
O7 C21 C22 110.6(5) . . ?
O7 C21 H21A 109.5 . . ?
C22 C21 H21A 109.5 . . ?
O7 C21 H21B 109.5 . . ?
C22 C21 H21B 109.5 . . ?
H21A C21 H21B 108.1 . . ?
O8 C22 C21 109.8(5) . . ?
O8 C22 H22A 109.7 . . ?
C21 C22 H22A 109.7 . . ?
O8 C22 H22B 109.7 . . ?
C21 C22 H22B 109.7 . . ?
H22A C22 H22B 108.2 . . ?
O8 C23 C24 109.9(4) . . ?
O8 C23 H23A 109.7 . . ?
C24 C23 H23A 109.7 . . ?
O8 C23 H23B 109.7 . . ?
C24 C23 H23B 109.7 . . ?
H23A C23 H23B 108.2 . . ?
N4 C24 C23 113.5(5) . . ?
N4 C24 H24A 108.9 . . ?
C23 C24 H24A 108.9 . . ?
N4 C24 H24B 108.9 . . ?
C23 C24 H24B 108.9 . . ?
H24A C24 H24B 107.7 . . ?
N4 C25 C26 113.1(5) . . ?
N4 C25 H25A 108.9 . . ?
C26 C25 H25A 108.9 . . ?
N4 C25 H25B 108.9 . . ?
C26 C25 H25B 108.9 . . ?
H25A C25 H25B 107.8 . . ?
O9 C26 C25 108.9(4) . . ?
O9 C26 H26A 109.9 . . ?
C25 C26 H26A 109.9 . . ?
O9 C26 H26B 109.9 . . ?
C25 C26 H26B 109.9 . . ?
H26A C26 H26B 108.3 . . ?
O9 C27 C28 110.3(4) . . ?
O9 C27 H27A 109.6 . . ?
C28 C27 H27A 109.6 . . ?
O9 C27 H27B 109.6 . . ?
C28 C27 H27B 109.6 . . ?
H27A C27 H27B 108.1 . . ?
O10 C28 C27 109.0(4) . . ?
O10 C28 H28A 109.9 . . ?
C27 C28 H28A 109.9 . . ?
O10 C28 H28B 109.9 . . ?
C27 C28 H28B 109.9 . . ?
H28A C28 H28B 108.3 . . ?
O10 C29 C30 110.0(4) . . ?
O10 C29 H29A 109.7 . . ?
C30 C29 H29A 109.7 . . ?
O10 C29 H29B 109.7 . . ?
C30 C29 H29B 109.7 . . ?
H29A C29 H29B 108.2 . . ?
N3 C30 C29 115.2(5) . . ?
N3 C30 H30A 108.5 . . ?
C29 C30 H30A 108.5 . . ?
N3 C30 H30B 108.5 . . ?
C29 C30 H30B 108.5 . . ?
H30A C30 H30B 107.5 . . ?
N3 C31 C32 115.1(4) . . ?
N3 C31 H31A 108.5 . . ?
C32 C31 H31A 108.5 . . ?
N3 C31 H31B 108.5 . . ?
C32 C31 H31B 108.5 . . ?
H31A C31 H31B 107.5 . . ?
O11 C32 C31 109.8(4) . . ?
O11 C32 H32A 109.7 . . ?
C31 C32 H32A 109.7 . . ?
O11 C32 H32B 109.7 . . ?
C31 C32 H32B 109.7 . . ?
H32A C32 H32B 108.2 . . ?
O11 C33 C34 109.7(4) . . ?
O11 C33 H33A 109.7 . . ?
C34 C33 H33A 109.7 . . ?
O11 C33 H33B 109.7 . . ?
C34 C33 H33B 109.7 . . ?
H33A C33 H33B 108.2 . . ?
O12 C34 C33 109.8(4) . . ?
O12 C34 H34A 109.7 . . ?
C33 C34 H34A 109.7 . . ?
O12 C34 H34B 109.7 . . ?
C33 C34 H34B 109.7 . . ?
H34A C34 H34B 108.2 . . ?
O12 C35 C36 108.7(4) . . ?
O12 C35 H35A 110.0 . . ?
C36 C35 H35A 110.0 . . ?
O12 C35 H35B 110.0 . . ?
C36 C35 H35B 110.0 . . ?
H35A C35 H35B 108.3 . . ?
N4 C36 C35 113.5(4) . . ?
N4 C36 H36A 108.9 . . ?
C35 C36 H36A 108.9 . . ?
N4 C36 H36B 108.9 . . ?
C35 C36 H36B 108.9 . . ?
H36A C36 H36B 107.7 . . ?
O13 C37 C38 101.7(8) . . ?
O13 C37 H37A 111.4 . . ?
C38 C37 H37A 111.4 . . ?
O13 C37 H37B 111.4 . . ?
C38 C37 H37B 111.4 . . ?
H37A C37 H37B 109.3 . . ?
C39 C38 C37 103.4(9) . . ?
C39 C38 H38A 111.1 . . ?
C37 C38 H38A 111.1 . . ?
C39 C38 H38B 111.1 . . ?
C37 C38 H38B 111.1 . . ?
H38A C38 H38B 109.0 . . ?
C40 C39 C38 109.2(9) . . ?
C40 C39 H39A 109.8 . . ?
C38 C39 H39A 109.8 . . ?
C40 C39 H39B 109.8 . . ?
C38 C39 H39B 109.8 . . ?
H39A C39 H39B 108.3 . . ?
C39 C40 O13 113.6(9) . . ?
C39 C40 H40A 108.8 . . ?
O13 C40 H40A 108.8 . . ?
C39 C40 H40B 108.8 . . ?
O13 C40 H40B 108.8 . . ?
H40A C40 H40B 107.7 . . ?
O1 K1 O3 116.61(11) . . ?
O1 K1 O6 133.70(11) . . ?
O3 K1 O6 103.19(11) . . ?
O1 K1 O2 60.41(10) . . ?
O3 K1 O2 93.39(11) . . ?
O6 K1 O2 96.25(12) . . ?
O1 K1 O4 95.15(11) . . ?
O3 K1 O4 59.57(11) . . ?
O6 K1 O4 126.30(11) . . ?
O2 K1 O4 132.18(12) . . ?
O1 K1 O5 95.88(11) . . ?
O3 K1 O5 142.92(11) . . ?
O6 K1 O5 59.19(11) . . ?
O2 K1 O5 119.28(12) . . ?
O4 K1 O5 102.48(12) . . ?
O1 K1 N2 120.04(11) . . ?
O3 K1 N2 60.18(12) . . ?
O6 K1 N2 60.84(12) . . ?
O2 K1 N2 60.20(11) . . ?
O4 K1 N2 118.88(12) . . ?
O5 K1 N2 119.44(13) . . ?
O1 K1 N1 61.56(11) . . ?
O3 K1 N1 119.91(13) . . ?
O6 K1 N1 117.77(13) . . ?
O2 K1 N1 121.30(11) . . ?
O4 K1 N1 60.92(12) . . ?
O5 K1 N1 59.33(12) . . ?
N2 K1 N1 178.30(12) . . ?
O10 K2 O12 124.16(11) . . ?
O10 K2 O7 92.11(11) . . ?
O12 K2 O7 139.80(11) . . ?
O10 K2 O9 60.25(11) . . ?
O12 K2 O9 98.86(11) . . ?
O7 K2 O9 115.54(11) . . ?
O10 K2 O11 101.04(11) . . ?
O12 K2 O11 60.24(10) . . ?
O7 K2 O11 99.57(11) . . ?
O9 K2 O11 139.56(11) . . ?
O10 K2 O8 129.10(11) . . ?
O12 K2 O8 101.14(11) . . ?
O7 K2 O8 58.52(10) . . ?
O9 K2 O8 93.77(11) . . ?
O11 K2 O8 122.66(11) . . ?
O10 K2 N3 60.44(11) . . ?
O12 K2 N3 119.73(11) . . ?
O7 K2 N3 60.38(11) . . ?
O9 K2 N3 120.24(11) . . ?
O11 K2 N3 60.31(11) . . ?
O8 K2 N3 118.19(11) . . ?
O10 K2 N4 121.14(12) . . ?
O12 K2 N4 61.53(11) . . ?
O7 K2 N4 117.08(12) . . ?
O9 K2 N4 61.09(11) . . ?
O11 K2 N4 120.45(11) . . ?
O8 K2 N4 59.19(11) . . ?
N3 K2 N4 177.36(13) . . ?
C12 N1 C1 111.6(5) . . ?
C12 N1 C13 108.6(5) . . ?
C1 N1 C13 109.3(4) . . ?
C12 N1 K1 108.0(3) . . ?
C1 N1 K1 107.4(3) . . ?
C13 N1 K1 111.9(3) . . ?
C18 N2 C7 108.7(5) . . ?
C18 N2 C6 111.0(5) . . ?
C7 N2 C6 107.8(4) . . ?
C18 N2 K1 108.0(3) . . ?
C7 N2 K1 111.4(3) . . ?
C6 N2 K1 109.9(3) . . ?
C30 N3 C19 110.3(4) . . ?
C30 N3 C31 110.0(4) . . ?
C19 N3 C31 110.2(4) . . ?
C30 N3 K2 107.2(3) . . ?
C19 N3 K2 109.7(3) . . ?
C31 N3 K2 109.4(3) . . ?
C36 N4 C24 109.3(4) . . ?
C36 N4 C25 109.8(4) . . ?
C24 N4 C25 110.0(4) . . ?
C36 N4 K2 107.6(3) . . ?
C24 N4 K2 111.4(3) . . ?
C25 N4 K2 108.7(3) . . ?
C2 O1 C3 110.8(4) . . ?
C2 O1 K1 113.9(3) . . ?
C3 O1 K1 114.8(3) . . ?
C4 O2 C5 111.8(4) . . ?
C4 O2 K1 113.5(3) . . ?
C5 O2 K1 118.3(3) . . ?
C8 O3 C9 111.3(4) . . ?
C8 O3 K1 116.8(3) . . ?
C9 O3 K1 118.3(3) . . ?
C11 O4 C10 111.3(5) . . ?
C11 O4 K1 117.1(3) . . ?
C10 O4 K1 111.8(3) . . ?
C14 O5 C15 111.6(5) . . ?
C14 O5 K1 115.6(3) . . ?
C15 O5 K1 115.3(3) . . ?
C17 O6 C16 112.1(5) . . ?
C17 O6 K1 117.2(3) . . ?
C16 O6 K1 114.4(3) . . ?
C21 O7 C20 111.2(4) . . ?
C21 O7 K2 118.9(3) . . ?
C20 O7 K2 118.2(3) . . ?
C22 O8 C23 112.0(4) . . ?
C22 O8 K2 112.2(3) . . ?
C23 O8 K2 115.7(3) . . ?
C27 O9 C26 109.9(4) . . ?
C27 O9 K2 110.2(3) . . ?
C26 O9 K2 111.9(3) . . ?
C28 O10 C29 112.4(4) . . ?
C28 O10 K2 120.4(3) . . ?
C29 O10 K2 124.3(3) . . ?
C33 O11 C32 111.1(4) . . ?
C33 O11 K2 110.4(3) . . ?
C32 O11 K2 118.3(3) . . ?
C34 O12 C35 111.2(4) . . ?
C34 O12 K2 117.8(3) . . ?
C35 O12 K2 113.6(3) . . ?
C40 O13 C37 100.3(8) . . ?

loop_
_geom_bond_atom_site_label_1
_geom_bond_atom_site_label_2
_geom_bond_distance
_geom_bond_site_symmetry_2
_geom_bond_publ_flag
As6A As2 2.4470(15) . ?
As6B As2 2.507(7) . ?
As3A As2 2.4194(19) . ?
As3B As2 2.167(7) . ?
As4A As5 2.4119(11) . ?
As4B As5 2.740(5) . ?
As7A As5 2.441(3) . ?
As7B As5 2.575(13) . ?
As1 As5 2.3398(10) . ?
As1 As2 2.3723(10) . ?
C1 N1 1.476(6) . ?
C1 C2 1.497(7) . ?
C1 H1A 0.9700 . ?
C1 H1B 0.9700 . ?
C2 O1 1.425(6) . ?
C2 H2A 0.9700 . ?
C2 H2B 0.9700 . ?
C3 O1 1.436(6) . ?
C3 C4 1.489(7) . ?
C3 H3A 0.9700 . ?
C3 H3B 0.9700 . ?
C4 O2 1.426(6) . ?
C4 H4A 0.9700 . ?
C4 H4B 0.9700 . ?
C5 O2 1.430(6) . ?
C5 C6 1.504(8) . ?
C5 H5A 0.9700 . ?
C5 H5B 0.9700 . ?
C6 N2 1.483(7) . ?
C6 H6A 0.9700 . ?
C6 H6B 0.9700 . ?
C7 N2 1.479(7) . ?
C7 C8 1.517(8) . ?
C7 H7A 0.9700 . ?
C7 H7B 0.9700 . ?
C8 O3 1.412(7) . ?
C8 H8A 0.9700 . ?
C8 H8B 0.9700 . ?
C9 O3 1.429(7) . ?
C9 C10 1.497(9) . ?
C9 H9A 0.9700 . ?
C9 H9B 0.9700 . ?
C10 O4 1.421(7) . ?
C10 H10A 0.9700 . ?
C10 H10B 0.9700 . ?
C11 O4 1.412(7) . ?
C11 C12 1.495(9) . ?
C11 H11A 0.9700 . ?
C11 H11B 0.9700 . ?
C12 N1 1.473(7) . ?
C12 H12A 0.9700 . ?
C12 H12B 0.9700 . ?
C13 N1 1.479(8) . ?
C13 C14 1.504(8) . ?
C13 H13A 0.9700 . ?
C13 H13B 0.9700 . ?
C14 O5 1.411(7) . ?
C14 H14A 0.9700 . ?
C14 H14B 0.9700 . ?
C15 O5 1.430(7) . ?
C15 C16 1.474(9) . ?
C15 H15A 0.9700 . ?
C15 H15B 0.9700 . ?
C16 O6 1.422(7) . ?
C16 H16A 0.9700 . ?
C16 H16B 0.9700 . ?
C17 O6 1.420(7) . ?
C17 C18 1.492(9) . ?
C17 H17A 0.9700 . ?
C17 H17B 0.9700 . ?
C18 N2 1.451(7) . ?
C18 H18A 0.9700 . ?
C18 H18B 0.9700 . ?
C19 N3 1.463(6) . ?
C19 C20 1.520(7) . ?
C19 H19A 0.9700 . ?
C19 H19B 0.9700 . ?
C20 O7 1.427(6) . ?
C20 H20A 0.9700 . ?
C20 H20B 0.9700 . ?
C21 O7 1.426(6) . ?
C21 C22 1.476(8) . ?
C21 H21A 0.9700 . ?
C21 H21B 0.9700 . ?
C22 O8 1.422(6) . ?
C22 H22A 0.9700 . ?
C22 H22B 0.9700 . ?
C23 O8 1.425(6) . ?
C23 C24 1.497(8) . ?
C23 H23A 0.9700 . ?
C23 H23B 0.9700 . ?
C24 N4 1.476(7) . ?
C24 H24A 0.9700 . ?
C24 H24B 0.9700 . ?
C25 N4 1.477(7) . ?
C25 C26 1.516(8) . ?
C25 H25A 0.9700 . ?
C25 H25B 0.9700 . ?
C26 O9 1.425(6) . ?
C26 H26A 0.9700 . ?
C26 H26B 0.9700 . ?
C27 O9 1.412(6) . ?
C27 C28 1.493(8) . ?
C27 H27A 0.9700 . ?
C27 H27B 0.9700 . ?
C28 O10 1.412(6) . ?
C28 H28A 0.9700 . ?
C28 H28B 0.9700 . ?
C29 O10 1.425(6) . ?
C29 C30 1.500(7) . ?
C29 H29A 0.9700 . ?
C29 H29B 0.9700 . ?
C30 N3 1.453(7) . ?
C30 H30A 0.9700 . ?
C30 H30B 0.9700 . ?
C31 N3 1.467(6) . ?
C31 C32 1.498(7) . ?
C31 H31A 0.9700 . ?
C31 H31B 0.9700 . ?
C32 O11 1.424(6) . ?
C32 H32A 0.9700 . ?
C32 H32B 0.9700 . ?
C33 O11 1.423(6) . ?
C33 C34 1.488(7) . ?
C33 H33A 0.9700 . ?
C33 H33B 0.9700 . ?
C34 O12 1.424(6) . ?
C34 H34A 0.9700 . ?
C34 H34B 0.9700 . ?
C35 O12 1.431(6) . ?
C35 C36 1.513(8) . ?
C35 H35A 0.9700 . ?
C35 H35B 0.9700 . ?
C36 N4 1.467(7) . ?
C36 H36A 0.9700 . ?
C36 H36B 0.9700 . ?
C37 O13 1.561(12) . ?
C37 C38 1.570(13) . ?
C37 H37A 0.9700 . ?
C37 H37B 0.9700 . ?
C38 C39 1.396(11) . ?
C38 H38A 0.9700 . ?
C38 H38B 0.9700 . ?
C39 C40 1.264(12) . ?
C39 H39A 0.9700 . ?
C39 H39B 0.9700 . ?
C40 O13 1.503(12) . ?
C40 H40A 0.9700 . ?
C40 H40B 0.9700 . ?
K1 O1 2.792(3) . ?
K1 O3 2.816(4) . ?
K1 O6 2.827(4) . ?
K1 O2 2.829(4) . ?
K1 O4 2.854(4) . ?
K1 O5 2.891(4) . ?
K1 N2 2.995(5) . ?
K1 N1 2.996(4) . ?
K2 O10 2.714(4) . ?
K2 O12 2.783(4) . ?
K2 O7 2.826(4) . ?
K2 O9 2.850(4) . ?
K2 O11 2.863(4) . ?
K2 O8 2.954(4) . ?
K2 N3 2.992(4) . ?
K2 N4 3.020(4) . ?

loop_
_geom_torsion_atom_site_label_1
_geom_torsion_atom_site_label_2
_geom_torsion_atom_site_label_3
_geom_torsion_atom_site_label_4
_geom_torsion
_geom_torsion_site_symmetry_1
_geom_torsion_site_symmetry_2
_geom_torsion_site_symmetry_3
_geom_torsion_site_symmetry_4
_geom_torsion_publ_flag
As5 As1 As2 As3B 26.2(5) . . . . ?
As5 As1 As2 As3A 41.21(7) . . . . ?
As5 As1 As2 As6A -55.74(10) . . . . ?
As5 As1 As2 As6B -43.3(3) . . . . ?
As2 As1 As5 As4A -24.10(5) . . . . ?
As2 As1 As5 As7A 40.27(8) . . . . ?
As2 As1 As5 As7B 47.2(5) . . . . ?
As2 As1 As5 As4B -38.66(12) . . . . ?
N1 C1 C2 O1 69.5(6) . . . . ?
O1 C3 C4 O2 -66.8(6) . . . . ?
O2 C5 C6 N2 63.3(6) . . . . ?
N2 C7 C8 O3 61.3(7) . . . . ?
O3 C9 C10 O4 -62.8(6) . . . . ?
O4 C11 C12 N1 64.1(7) . . . . ?
N1 C13 C14 O5 63.3(7) . . . . ?
O5 C15 C16 O6 -64.0(6) . . . . ?
O6 C17 C18 N2 64.6(6) . . . . ?
N3 C19 C20 O7 -63.6(6) . . . . ?
O7 C21 C22 O8 62.9(6) . . . . ?
O8 C23 C24 N4 -65.0(6) . . . . ?
N4 C25 C26 O9 -69.6(6) . . . . ?
O9 C27 C28 O10 61.3(6) . . . . ?
O10 C29 C30 N3 -55.1(6) . . . . ?
N3 C31 C32 O11 -61.9(6) . . . . ?
O11 C33 C34 O12 64.1(5) . . . . ?
O12 C35 C36 N4 -68.8(6) . . . . ?
O13 C37 C38 C39 -27.5(12) . . . . ?
C37 C38 C39 C40 35.9(15) . . . . ?
C38 C39 C40 O13 -29.9(18) . . . . ?
C11 C12 N1 C1 71.3(6) . . . . ?
C11 C12 N1 C13 -168.1(5) . . . . ?
C11 C12 N1 K1 -46.6(6) . . . . ?
C2 C1 N1 C12 -160.9(5) . . . . ?
C2 C1 N1 C13 78.9(6) . . . . ?
C2 C1 N1 K1 -42.7(5) . . . . ?
C14 C13 N1 C12 81.2(6) . . . . ?
C14 C13 N1 C1 -156.8(5) . . . . ?
C14 C13 N1 K1 -37.9(6) . . . . ?
O1 K1 N1 C12 130.3(4) . . . . ?
O3 K1 N1 C12 24.2(4) . . . . ?
O6 K1 N1 C12 -102.7(4) . . . . ?
O2 K1 N1 C12 139.7(4) . . . . ?
O4 K1 N1 C12 15.6(3) . . . . ?
O5 K1 N1 C12 -112.6(4) . . . . ?
N2 K1 N1 C12 -68(5) . . . . ?
O1 K1 N1 C1 9.8(3) . . . . ?
O3 K1 N1 C1 -96.3(3) . . . . ?
O6 K1 N1 C1 136.8(3) . . . . ?
O2 K1 N1 C1 19.2(4) . . . . ?
O4 K1 N1 C1 -104.9(4) . . . . ?
O5 K1 N1 C1 126.9(4) . . . . ?
N2 K1 N1 C1 171(4) . . . . ?
O1 K1 N1 C13 -110.3(4) . . . . ?
O3 K1 N1 C13 143.7(3) . . . . ?
O6 K1 N1 C13 16.8(4) . . . . ?
O2 K1 N1 C13 -100.8(3) . . . . ?
O4 K1 N1 C13 135.0(4) . . . . ?
O5 K1 N1 C13 6.9(3) . . . . ?
N2 K1 N1 C13 51(5) . . . . ?
C17 C18 N2 C7 -168.5(5) . . . . ?
C17 C18 N2 C6 73.0(6) . . . . ?
C17 C18 N2 K1 -47.6(5) . . . . ?
C8 C7 N2 C18 82.1(6) . . . . ?
C8 C7 N2 C6 -157.5(5) . . . . ?
C8 C7 N2 K1 -36.8(6) . . . . ?
C5 C6 N2 C18 -163.4(5) . . . . ?
C5 C6 N2 C7 77.7(6) . . . . ?
C5 C6 N2 K1 -44.0(5) . . . . ?
O1 K1 N2 C18 142.8(3) . . . . ?
O3 K1 N2 C18 -111.9(4) . . . . ?
O6 K1 N2 C18 16.5(3) . . . . ?
O2 K1 N2 C18 134.1(4) . . . . ?
O4 K1 N2 C18 -101.3(4) . . . . ?
O5 K1 N2 C18 25.2(4) . . . . ?
N1 K1 N2 C18 -18(5) . . . . ?
O1 K1 N2 C7 -97.9(3) . . . . ?
O3 K1 N2 C7 7.4(3) . . . . ?
O6 K1 N2 C7 135.8(4) . . . . ?
O2 K1 N2 C7 -106.6(4) . . . . ?
O4 K1 N2 C7 18.0(4) . . . . ?
O5 K1 N2 C7 144.5(3) . . . . ?
N1 K1 N2 C7 101(5) . . . . ?
O1 K1 N2 C6 21.5(4) . . . . ?
O3 K1 N2 C6 126.9(4) . . . . ?
O6 K1 N2 C6 -104.7(4) . . . . ?
O2 K1 N2 C6 12.9(3) . . . . ?
O4 K1 N2 C6 137.5(3) . . . . ?
O5 K1 N2 C6 -96.0(4) . . . . ?
N1 K1 N2 C6 -140(4) . . . . ?
C29 C30 N3 C19 -70.8(6) . . . . ?
C29 C30 N3 C31 167.5(4) . . . . ?
C29 C30 N3 K2 48.6(5) . . . . ?
C20 C19 N3 C30 162.5(4) . . . . ?
C20 C19 N3 C31 -75.8(6) . . . . ?
C20 C19 N3 K2 44.7(5) . . . . ?
C32 C31 N3 C30 -71.3(6) . . . . ?
C32 C31 N3 C19 166.9(5) . . . . ?
C32 C31 N3 K2 46.2(5) . . . . ?
O10 K2 N3 C30 -21.6(3) . . . . ?
O12 K2 N3 C30 93.2(3) . . . . ?
O7 K2 N3 C30 -133.4(3) . . . . ?
O9 K2 N3 C30 -29.3(3) . . . . ?
O11 K2 N3 C30 103.7(3) . . . . ?
O8 K2 N3 C30 -142.8(3) . . . . ?
N4 K2 N3 C30 -149(3) . . . . ?
O10 K2 N3 C19 98.2(3) . . . . ?
O12 K2 N3 C19 -147.0(3) . . . . ?
O7 K2 N3 C19 -13.6(3) . . . . ?
O9 K2 N3 C19 90.5(3) . . . . ?
O11 K2 N3 C19 -136.5(3) . . . . ?
O8 K2 N3 C19 -23.0(4) . . . . ?
N4 K2 N3 C19 -29(3) . . . . ?
O10 K2 N3 C31 -140.8(4) . . . . ?
O12 K2 N3 C31 -26.0(4) . . . . ?
O7 K2 N3 C31 107.4(3) . . . . ?
O9 K2 N3 C31 -148.6(3) . . . . ?
O11 K2 N3 C31 -15.6(3) . . . . ?
O8 K2 N3 C31 98.0(3) . . . . ?
N4 K2 N3 C31 92(3) . . . . ?
C35 C36 N4 C24 -81.0(6) . . . . ?
C35 C36 N4 C25 158.2(5) . . . . ?
C35 C36 N4 K2 40.1(5) . . . . ?
C23 C24 N4 C36 163.6(4) . . . . ?
C23 C24 N4 C25 -75.8(6) . . . . ?
C23 C24 N4 K2 44.9(5) . . . . ?
C26 C25 N4 C36 -78.4(6) . . . . ?
C26 C25 N4 C24 161.3(4) . . . . ?
C26 C25 N4 K2 39.1(5) . . . . ?
O10 K2 N4 C36 107.2(3) . . . . ?
O12 K2 N4 C36 -7.6(3) . . . . ?
O7 K2 N4 C36 -141.9(3) . . . . ?
O9 K2 N4 C36 112.4(4) . . . . ?
O11 K2 N4 C36 -20.8(4) . . . . ?
O8 K2 N4 C36 -133.0(4) . . . . ?
N3 K2 N4 C36 -127(3) . . . . ?
O10 K2 N4 C24 -133.1(3) . . . . ?
O12 K2 N4 C24 112.2(3) . . . . ?
O7 K2 N4 C24 -22.2(4) . . . . ?
O9 K2 N4 C24 -127.9(4) . . . . ?
O11 K2 N4 C24 99.0(3) . . . . ?
O8 K2 N4 C24 -13.2(3) . . . . ?
N3 K2 N4 C24 -7(3) . . . . ?
O10 K2 N4 C25 -11.7(4) . . . . ?
O12 K2 N4 C25 -126.4(4) . . . . ?
O7 K2 N4 C25 99.2(3) . . . . ?
O9 K2 N4 C25 -6.5(3) . . . . ?
O11 K2 N4 C25 -139.6(3) . . . . ?
O8 K2 N4 C25 108.2(4) . . . . ?
N3 K2 N4 C25 114(3) . . . . ?
C1 C2 O1 C3 171.7(4) . . . . ?
C1 C2 O1 K1 -56.9(5) . . . . ?
C4 C3 O1 C2 -179.7(4) . . . . ?
C4 C3 O1 K1 49.4(5) . . . . ?
O3 K1 O1 C2 135.5(3) . . . . ?
O6 K1 O1 C2 -78.2(4) . . . . ?
O2 K1 O1 C2 -146.5(4) . . . . ?
O4 K1 O1 C2 77.1(3) . . . . ?
O5 K1 O1 C2 -26.0(3) . . . . ?
N2 K1 O1 C2 -155.1(3) . . . . ?
N1 K1 O1 C2 24.3(3) . . . . ?
O3 K1 O1 C3 -95.1(3) . . . . ?
O6 K1 O1 C3 51.2(4) . . . . ?
O2 K1 O1 C3 -17.1(3) . . . . ?
O4 K1 O1 C3 -153.5(3) . . . . ?
O5 K1 O1 C3 103.4(3) . . . . ?
N2 K1 O1 C3 -25.7(4) . . . . ?
N1 K1 O1 C3 153.7(4) . . . . ?
C3 C4 O2 C5 -172.8(4) . . . . ?
C3 C4 O2 K1 50.3(5) . . . . ?
C6 C5 O2 C4 175.9(5) . . . . ?
C6 C5 O2 K1 -49.4(5) . . . . ?
O1 K1 O2 C4 -17.9(3) . . . . ?
O3 K1 O2 C4 100.9(3) . . . . ?
O6 K1 O2 C4 -155.4(3) . . . . ?
O4 K1 O2 C4 50.0(4) . . . . ?
O5 K1 O2 C4 -97.4(3) . . . . ?
N2 K1 O2 C4 153.4(4) . . . . ?
N1 K1 O2 C4 -27.5(4) . . . . ?
O1 K1 O2 C5 -151.9(4) . . . . ?
O3 K1 O2 C5 -33.0(4) . . . . ?
O6 K1 O2 C5 70.6(4) . . . . ?
O4 K1 O2 C5 -83.9(4) . . . . ?
O5 K1 O2 C5 128.7(4) . . . . ?
N2 K1 O2 C5 19.5(4) . . . . ?
N1 K1 O2 C5 -161.4(4) . . . . ?
C7 C8 O3 C9 165.5(5) . . . . ?
C7 C8 O3 K1 -54.3(5) . . . . ?
C10 C9 O3 C8 176.9(5) . . . . ?
C10 C9 O3 K1 37.4(6) . . . . ?
O1 K1 O3 C8 135.7(3) . . . . ?
O6 K1 O3 C8 -20.0(4) . . . . ?
O2 K1 O3 C8 77.3(3) . . . . ?
O4 K1 O3 C8 -144.6(4) . . . . ?
O5 K1 O3 C8 -75.8(4) . . . . ?
N2 K1 O3 C8 24.7(3) . . . . ?
N1 K1 O3 C8 -153.4(3) . . . . ?
O1 K1 O3 C9 -87.0(4) . . . . ?
O6 K1 O3 C9 117.4(4) . . . . ?
O2 K1 O3 C9 -145.4(4) . . . . ?
O4 K1 O3 C9 -7.2(4) . . . . ?
O5 K1 O3 C9 61.6(5) . . . . ?
N2 K1 O3 C9 162.0(4) . . . . ?
N1 K1 O3 C9 -16.0(4) . . . . ?
C12 C11 O4 C10 -175.4(5) . . . . ?
C12 C11 O4 K1 -45.0(6) . . . . ?
C9 C10 O4 C11 -170.4(5) . . . . ?
C9 C10 O4 K1 56.5(5) . . . . ?
O1 K1 O4 C11 -37.9(4) . . . . ?
O3 K1 O4 C11 -155.8(4) . . . . ?
O6 K1 O4 C11 120.1(4) . . . . ?
O2 K1 O4 C11 -91.9(4) . . . . ?
O5 K1 O4 C11 59.3(4) . . . . ?
N2 K1 O4 C11 -166.5(4) . . . . ?
N1 K1 O4 C11 15.4(4) . . . . ?
O1 K1 O4 C10 92.2(4) . . . . ?
O3 K1 O4 C10 -25.7(3) . . . . ?
O6 K1 O4 C10 -109.8(4) . . . . ?
O2 K1 O4 C10 38.2(4) . . . . ?
O5 K1 O4 C10 -170.6(3) . . . . ?
N2 K1 O4 C10 -36.4(4) . . . . ?
N1 K1 O4 C10 145.6(4) . . . . ?
C13 C14 O5 C15 169.8(5) . . . . ?
C13 C14 O5 K1 -55.6(6) . . . . ?
C16 C15 O5 C14 176.4(5) . . . . ?
C16 C15 O5 K1 41.7(6) . . . . ?
O1 K1 O5 C14 77.8(4) . . . . ?
O3 K1 O5 C14 -74.3(4) . . . . ?
O6 K1 O5 C14 -143.9(4) . . . . ?
O2 K1 O5 C14 137.0(3) . . . . ?
O4 K1 O5 C14 -18.9(4) . . . . ?
N2 K1 O5 C14 -152.7(3) . . . . ?
N1 K1 O5 C14 25.9(3) . . . . ?
O1 K1 O5 C15 -149.4(4) . . . . ?
O3 K1 O5 C15 58.6(5) . . . . ?
O6 K1 O5 C15 -11.0(4) . . . . ?
O2 K1 O5 C15 -90.1(4) . . . . ?
O4 K1 O5 C15 114.0(4) . . . . ?
N2 K1 O5 C15 -19.9(5) . . . . ?
N1 K1 O5 C15 158.8(5) . . . . ?
C18 C17 O6 C16 -179.9(5) . . . . ?
C18 C17 O6 K1 -44.7(5) . . . . ?
C15 C16 O6 C17 -169.4(5) . . . . ?
C15 C16 O6 K1 54.1(6) . . . . ?
O1 K1 O6 C17 -90.3(4) . . . . ?
O3 K1 O6 C17 59.1(4) . . . . ?
O2 K1 O6 C17 -35.9(4) . . . . ?
O4 K1 O6 C17 120.8(4) . . . . ?
O5 K1 O6 C17 -156.4(4) . . . . ?
N2 K1 O6 C17 14.8(4) . . . . ?
N1 K1 O6 C17 -166.3(4) . . . . ?
O1 K1 O6 C16 43.9(5) . . . . ?
O3 K1 O6 C16 -166.7(4) . . . . ?
O2 K1 O6 C16 98.3(4) . . . . ?
O4 K1 O6 C16 -105.0(4) . . . . ?
O5 K1 O6 C16 -22.2(4) . . . . ?
N2 K1 O6 C16 149.0(4) . . . . ?
N1 K1 O6 C16 -32.1(4) . . . . ?
C22 C21 O7 C20 175.5(4) . . . . ?
C22 C21 O7 K2 -42.2(5) . . . . ?
C19 C20 O7 C21 -168.6(4) . . . . ?
C19 C20 O7 K2 48.7(5) . . . . ?
O10 K2 O7 C21 147.1(4) . . . . ?
O12 K2 O7 C21 -56.8(4) . . . . ?
O9 K2 O7 C21 89.3(4) . . . . ?
O11 K2 O7 C21 -111.3(4) . . . . ?
O8 K2 O7 C21 11.3(3) . . . . ?
N3 K2 O7 C21 -159.0(4) . . . . ?
N4 K2 O7 C21 20.2(4) . . . . ?
O10 K2 O7 C20 -73.1(3) . . . . ?
O12 K2 O7 C20 83.0(4) . . . . ?
O9 K2 O7 C20 -130.9(3) . . . . ?
O11 K2 O7 C20 28.5(3) . . . . ?
O8 K2 O7 C20 151.0(4) . . . . ?
N3 K2 O7 C20 -19.2(3) . . . . ?
N4 K2 O7 C20 160.0(3) . . . . ?
C21 C22 O8 C23 176.4(4) . . . . ?
C21 C22 O8 K2 -51.5(5) . . . . ?
C24 C23 O8 C22 179.9(5) . . . . ?
C24 C23 O8 K2 49.6(5) . . . . ?
O10 K2 O8 C22 -42.4(4) . . . . ?
O12 K2 O8 C22 163.8(3) . . . . ?
O7 K2 O8 C22 21.4(3) . . . . ?
O9 K2 O8 C22 -96.4(3) . . . . ?
O11 K2 O8 C22 102.1(3) . . . . ?
N3 K2 O8 C22 31.0(4) . . . . ?
N4 K2 O8 C22 -149.3(4) . . . . ?
O10 K2 O8 C23 87.9(3) . . . . ?
O12 K2 O8 C23 -66.0(3) . . . . ?
O7 K2 O8 C23 151.6(4) . . . . ?
O9 K2 O8 C23 33.8(3) . . . . ?
O11 K2 O8 C23 -127.6(3) . . . . ?
N3 K2 O8 C23 161.3(3) . . . . ?
N4 K2 O8 C23 -19.1(3) . . . . ?
C28 C27 O9 C26 -178.0(4) . . . . ?
C28 C27 O9 K2 -54.3(5) . . . . ?
C25 C26 O9 C27 -176.9(4) . . . . ?
C25 C26 O9 K2 60.3(5) . . . . ?
O10 K2 O9 C27 24.7(3) . . . . ?
O12 K2 O9 C27 -99.8(3) . . . . ?
O7 K2 O9 C27 101.6(3) . . . . ?
O11 K2 O9 C27 -46.0(4) . . . . ?
O8 K2 O9 C27 158.3(3) . . . . ?
N3 K2 O9 C27 32.4(3) . . . . ?
N4 K2 O9 C27 -150.2(3) . . . . ?
O10 K2 O9 C26 147.2(4) . . . . ?
O12 K2 O9 C26 22.8(3) . . . . ?
O7 K2 O9 C26 -135.8(3) . . . . ?
O11 K2 O9 C26 76.5(4) . . . . ?
O8 K2 O9 C26 -79.1(3) . . . . ?
N3 K2 O9 C26 155.0(3) . . . . ?
N4 K2 O9 C26 -27.6(3) . . . . ?
C27 C28 O10 C29 161.6(5) . . . . ?
C27 C28 O10 K2 -36.9(6) . . . . ?
C30 C29 O10 C28 -167.9(5) . . . . ?
C30 C29 O10 K2 31.5(6) . . . . ?
O12 K2 O10 C28 87.5(4) . . . . ?
O7 K2 O10 C28 -110.9(4) . . . . ?
O9 K2 O10 C28 7.5(3) . . . . ?
O11 K2 O10 C28 148.9(4) . . . . ?
O8 K2 O10 C28 -61.0(4) . . . . ?
N3 K2 O10 C28 -164.8(4) . . . . ?
N4 K2 O10 C28 12.7(4) . . . . ?
O12 K2 O10 C29 -113.3(4) . . . . ?
O7 K2 O10 C29 48.3(4) . . . . ?
O9 K2 O10 C29 166.7(4) . . . . ?
O11 K2 O10 C29 -51.9(4) . . . . ?
O8 K2 O10 C29 98.2(4) . . . . ?
N3 K2 O10 C29 -5.6(4) . . . . ?
N4 K2 O10 C29 172.0(4) . . . . ?
C34 C33 O11 C32 170.9(4) . . . . ?
C34 C33 O11 K2 -55.7(4) . . . . ?
C31 C32 O11 C33 172.9(4) . . . . ?
C31 C32 O11 K2 43.6(5) . . . . ?
O10 K2 O11 C33 -98.2(3) . . . . ?
O12 K2 O11 C33 24.9(3) . . . . ?
O7 K2 O11 C33 167.7(3) . . . . ?
O9 K2 O11 C33 -41.6(4) . . . . ?
O8 K2 O11 C33 109.1(3) . . . . ?
N3 K2 O11 C33 -144.6(3) . . . . ?
N4 K2 O11 C33 38.3(3) . . . . ?
O10 K2 O11 C32 31.3(3) . . . . ?
O12 K2 O11 C32 154.5(4) . . . . ?
O7 K2 O11 C32 -62.7(3) . . . . ?
O9 K2 O11 C32 87.9(4) . . . . ?
O8 K2 O11 C32 -121.4(3) . . . . ?
N3 K2 O11 C32 -15.1(3) . . . . ?
N4 K2 O11 C32 167.9(3) . . . . ?
C33 C34 O12 C35 -172.4(4) . . . . ?
C33 C34 O12 K2 -38.7(5) . . . . ?
C36 C35 O12 C34 -165.5(4) . . . . ?
C36 C35 O12 K2 58.7(5) . . . . ?
O10 K2 O12 C34 90.9(3) . . . . ?
O7 K2 O12 C34 -59.8(4) . . . . ?
O9 K2 O12 C34 150.8(3) . . . . ?
O11 K2 O12 C34 7.9(3) . . . . ?
O8 K2 O12 C34 -113.5(3) . . . . ?
N3 K2 O12 C34 18.3(4) . . . . ?
N4 K2 O12 C34 -159.0(4) . . . . ?
O10 K2 O12 C35 -136.4(3) . . . . ?
O7 K2 O12 C35 72.9(4) . . . . ?
O9 K2 O12 C35 -76.5(3) . . . . ?
O11 K2 O12 C35 140.5(3) . . . . ?
O8 K2 O12 C35 19.1(3) . . . . ?
N3 K2 O12 C35 151.0(3) . . . . ?
N4 K2 O12 C35 -26.4(3) . . . . ?
C39 C40 O13 C37 9.5(17) . . . . ?
C38 C37 O13 C40 11.6(12) . . . . ?
